data_7220232
loop_
_publ_author_name
'Walst, Kelvin J.'
'Yunis, Ruhamah'
'Bayley, Paul'
'MacFarlane, Doug'
'Ward, Callum J.'
'Wang, Ruomeng'
'Curnow, Owen John'

_publ_section_title
;
 Synthesis and physical properties of tris(dialkylamino)cyclopropenium
 bistriflamide ionic liquids
;
_journal_name_full 'RSC Adv.'
_journal_paper_doi 10.1039/C5RA05254H
_journal_year 2015
_chemical_formula_moiety 'C2 F6 N O4 S2, C9 H18 N3'
_chemical_formula_sum 'C11 H18 F6 N4 O4 S2'
_chemical_formula_weight 448.41
_chemical_name_systematic
;
 ? 
;
_space_group_crystal_system monoclinic
_space_group_IT_number 14
_space_group_name_Hall '-P 2ybc'
_space_group_name_H-M_alt 'P 1 21/c 1'
_symmetry_space_group_name_Hall '-P 2ybc'
_symmetry_space_group_name_H-M 'P 1 21/c 1'
_atom_sites_solution_hydrogens geom
_atom_sites_solution_primary direct
_atom_sites_solution_secondary difmap
_audit_creation_date 2012-09-05
_audit_creation_method
;
  Olex2 1.1
  (compiled 2011.11.01 svn.r2039, GUI svn.r3906)
;
_audit_update_record
;
2015-03-24 deposited with the CCDC.
2015-04-24 downloaded from the CCDC.
;
_cell_angle_alpha 90.00
_cell_angle_beta 101.824(2)
_cell_angle_gamma 90.00
_cell_formula_units_Z 12
_cell_length_a 20.8556(5)
_cell_length_b 14.7302(4)
_cell_length_c 18.6770(5)
_cell_measurement_temperature 113(2)
_cell_volume 5616.0(3)
_computing_molecular_graphics
;
O. V. Dolomanov, L. J. Bourhis, R. J. Gildea, J. A. K. Howard and H. Puschmann,
OLEX2: a complete structure solution, refinement and analysis program.
J. Appl. Cryst. (2009). 42, 339-341.
;
_computing_publication_material
;
O. V. Dolomanov, L. J. Bourhis, R. J. Gildea, J. A. K. Howard and H. Puschmann,
OLEX2: a complete structure solution, refinement and analysis program.
J. Appl. Cryst. (2009). 42, 339-341.
;
_computing_structure_refinement
;
XL, G.M. Sheldrick, Acta Cryst.
(2008). A64, 112-122
;
_computing_structure_solution
;
XS, G.M. Sheldrick, Acta Cryst.
(2008). A64, 112-122
;
_diffrn_ambient_temperature 113.15
_diffrn_measured_fraction_theta_full 1.000
_diffrn_measured_fraction_theta_max 1.000
_diffrn_radiation_monochromator graphite
_diffrn_radiation_type MoK\a
_diffrn_radiation_wavelength 0.71073
_diffrn_reflns_av_R_equivalents 0.0582
_diffrn_reflns_av_unetI/netI 0.0308
_diffrn_reflns_limit_h_max 24
_diffrn_reflns_limit_h_min -24
_diffrn_reflns_limit_k_max 17
_diffrn_reflns_limit_k_min -17
_diffrn_reflns_limit_l_max 22
_diffrn_reflns_limit_l_min -22
_diffrn_reflns_number 100470
_diffrn_reflns_theta_full 25.05
_diffrn_reflns_theta_max 25.05
_diffrn_reflns_theta_min 1.70
_diffrn_source 'fine-focus sealed tube'
_exptl_absorpt_coefficient_mu 0.363
_exptl_absorpt_correction_T_max 0.9715
_exptl_absorpt_correction_T_min 0.7749
_exptl_absorpt_correction_type multi-scan
_exptl_absorpt_process_details 'Blessing, Acta Cryst (1995) 851 33-38'
_exptl_crystal_density_diffrn 1.591
_exptl_crystal_density_method 'not measured'
_exptl_crystal_description plate
_exptl_crystal_F_000 2676
_exptl_crystal_size_max 0.74
_exptl_crystal_size_mid 0.51
_exptl_crystal_size_min 0.08
_refine_diff_density_max 0.312
_refine_diff_density_min -0.349
_refine_diff_density_rms 0.059
_refine_ls_extinction_method none
_refine_ls_goodness_of_fit_ref 1.007
_refine_ls_hydrogen_treatment mixed
_refine_ls_matrix_type full
_refine_ls_number_parameters 748
_refine_ls_number_reflns 9956
_refine_ls_number_restraints 0
_refine_ls_restrained_S_all 1.007
_refine_ls_R_factor_all 0.0620
_refine_ls_R_factor_gt 0.0374
_refine_ls_shift/su_max 0.008
_refine_ls_shift/su_mean 0.000
_refine_ls_structure_factor_coef Fsqd
_refine_ls_weighting_details 'calc w=1/[\s^2^(Fo^2^)+(0.0382P)^2^+5.3107P] where P=(Fo^2^+2Fc^2^)/3'
_refine_ls_weighting_scheme calc
_refine_ls_wR_factor_gt 0.0855
_refine_ls_wR_factor_ref 0.0999
_reflns_number_gt 7243
_reflns_number_total 9956
_reflns_threshold_expression >2sigma(I)
_cod_data_source_file c5ra05254h2.cif
_cod_data_source_block p21c
_cod_database_code 7220232

loop_
_space_group_symop_id
_space_group_symop_operation_xyz
1 'x, y, z'
2 '-x, y+1/2, -z+1/2'
3 '-x, -y, -z'
4 'x, -y-1/2, z-1/2'

loop_
_atom_site_label
_atom_site_type_symbol
_atom_site_fract_x
_atom_site_fract_y
_atom_site_fract_z
_atom_site_U_iso_or_equiv
_atom_site_adp_type
_atom_site_occupancy
_atom_site_symmetry_multiplicity
_atom_site_calc_flag
_atom_site_refinement_flags
S1 S -0.20884(3) 0.80215(4) 0.46185(3) 0.02856(15) Uani 1 1 d .
S2 S -0.29254(3) 0.91239(4) 0.52332(3) 0.02795(15) Uani 1 1 d .
S3 S -0.35879(3) 0.31291(4) 0.28531(3) 0.03053(16) Uani 1 1 d .
S4 S -0.45250(3) 0.40727(4) 0.34353(3) 0.02742(15) Uani 1 1 d .
O22 O -0.23896(8) 0.94412(12) 0.57813(9) 0.0333(4) Uani 1 1 d .
F23 F -0.29418(9) 0.76150(11) 0.59849(10) 0.0528(5) Uani 1 1 d .
O12 O -0.17783(9) 0.76875(13) 0.53207(9) 0.0368(4) Uani 1 1 d .
C40 C -0.49353(14) 0.3172(2) 0.38388(16) 0.0416(7) Uani 1 1 d .
F13 F -0.13601(9) 0.94922(12) 0.48845(9) 0.0550(5) Uani 1 1 d .
O32 O -0.32725(10) 0.28186(14) 0.35582(10) 0.0456(5) Uani 1 1 d .
O11 O -0.21902(9) 0.74139(13) 0.40074(10) 0.0409(5) Uani 1 1 d .
O42 O -0.50535(9) 0.46618(13) 0.31281(11) 0.0412(5) Uani 1 1 d .
O41 O -0.40344(9) 0.43987(13) 0.40241(9) 0.0367(4) Uani 1 1 d .
F43 F -0.45224(10) 0.25425(13) 0.41524(11) 0.0653(5) Uani 1 1 d .
F22 F -0.35465(9) 0.86800(13) 0.62546(10) 0.0573(5) Uani 1 1 d .
O21 O -0.34389(9) 0.97410(13) 0.49392(11) 0.0425(5) Uani 1 1 d .
F12 F -0.17540(10) 0.92507(13) 0.37491(9) 0.0606(5) Uani 1 1 d .
F11 F -0.09669(9) 0.84305(15) 0.43177(11) 0.0682(6) Uani 1 1 d .
N4 N -0.42817(10) 0.35877(14) 0.27905(11) 0.0281(5) Uani 1 1 d .
N2 N -0.27415(10) 0.85739(14) 0.45788(11) 0.0292(5) Uani 1 1 d .
O31 O -0.36253(9) 0.25385(13) 0.22396(10) 0.0427(5) Uani 1 1 d .
F33 F -0.29742(8) 0.46858(12) 0.31772(10) 0.0531(5) Uani 1 1 d .
F21 F -0.38534(9) 0.79290(14) 0.52592(10) 0.0655(6) Uani 1 1 d .
F42 F -0.53950(9) 0.27663(14) 0.33472(10) 0.0653(6) Uani 1 1 d .
F32 F -0.33298(9) 0.44737(13) 0.20310(10) 0.0633(5) Uani 1 1 d .
F41 F -0.52200(10) 0.35167(15) 0.43508(10) 0.0699(6) Uani 1 1 d .
C20 C -0.33392(14) 0.82828(19) 0.57030(16) 0.0382(7) Uani 1 1 d .
F31 F -0.24899(8) 0.37465(13) 0.25911(12) 0.0650(6) Uani 1 1 d .
C10 C -0.15156(14) 0.8858(2) 0.43796(15) 0.0402(7) Uani 1 1 d .
C30 C -0.30743(13) 0.4066(2) 0.26517(16) 0.0389(7) Uani 1 1 d .
S5 S 0.05551(3) 0.66427(4) 0.36139(3) 0.02657(15) Uani 1 1 d .
S6 S 0.13166(3) 0.56089(4) 0.28539(4) 0.03098(16) Uani 1 1 d .
F53 F -0.02463(9) 0.52628(12) 0.32411(9) 0.0535(5) Uani 1 1 d .
O52 O 0.02437(8) 0.70912(12) 0.29588(9) 0.0315(4) Uani 1 1 d .
O61 O 0.07652(9) 0.54712(13) 0.22680(10) 0.0411(5) Uani 1 1 d .
O51 O 0.07045(10) 0.71528(13) 0.42768(9) 0.0397(5) Uani 1 1 d .
F52 F 0.01754(10) 0.53311(14) 0.43797(9) 0.0650(6) Uani 1 1 d .
O62 O 0.17770(10) 0.48933(13) 0.30501(12) 0.0503(5) Uani 1 1 d .
F51 F -0.05795(9) 0.62733(15) 0.39043(12) 0.0728(6) Uani 1 1 d .
N5 N 0.11660(10) 0.60325(14) 0.35774(11) 0.0291(5) Uani 1 1 d .
C50 C -0.00538(14) 0.5825(2) 0.37924(15) 0.0410(7) Uani 1 1 d .
C9 C -0.08026(11) 0.56493(16) 0.15668(12) 0.0238(5) Uani 1 1 d .
N90 N -0.07882(10) 0.47589(14) 0.14815(11) 0.0296(5) Uani 1 1 d .
C8 C -0.10638(12) 0.64020(16) 0.18387(12) 0.0248(5) Uani 1 1 d .
C7 C -0.05884(12) 0.65055(16) 0.14355(12) 0.0249(5) Uani 1 1 d .
N80 N -0.14638(11) 0.67654(14) 0.22267(11) 0.0323(5) Uani 1 1 d .
C92 C -0.12135(13) 0.41717(17) 0.18020(15) 0.0345(6) Uani 1 1 d .
H92A H -0.0998 0.4017 0.2304 0.052 Uiso 1 1 calc R
H92B H -0.1304 0.3615 0.1511 0.052 Uiso 1 1 calc R
H92C H -0.1626 0.4487 0.1807 0.052 Uiso 1 1 calc R
C82 C -0.19137(14) 0.6201(2) 0.25326(15) 0.0404(7) Uani 1 1 d .
H82A H -0.2339 0.6183 0.2193 0.061 Uiso 1 1 calc R
H82B H -0.1968 0.6456 0.3001 0.061 Uiso 1 1 calc R
H82C H -0.1737 0.5584 0.2609 0.061 Uiso 1 1 calc R
N70 N -0.02122(11) 0.70468(15) 0.11306(12) 0.0339(5) Uani 1 1 d .
C91 C -0.02936(14) 0.43317(19) 0.11473(16) 0.0393(7) Uani 1 1 d .
H91A H -0.0035 0.4801 0.0964 0.059 Uiso 1 1 calc R
H91B H -0.0508 0.3946 0.0740 0.059 Uiso 1 1 calc R
H91C H -0.0004 0.3960 0.1512 0.059 Uiso 1 1 calc R
C81 C -0.14950(15) 0.77491(19) 0.22987(17) 0.0464(8) Uani 1 1 d .
H81A H -0.1050 0.7994 0.2440 0.070 Uiso 1 1 calc R
H81B H -0.1743 0.7901 0.2675 0.070 Uiso 1 1 calc R
H81C H -0.1713 0.8013 0.1830 0.070 Uiso 1 1 calc R
C72 C -0.02318(17) 0.8021(2) 0.12293(18) 0.0517(8) Uani 1 1 d .
H72A H -0.0660 0.8196 0.1324 0.078 Uiso 1 1 calc R
H72B H -0.0161 0.8326 0.0786 0.078 Uiso 1 1 calc R
H72C H 0.0113 0.8201 0.1645 0.078 Uiso 1 1 calc R
C71 C 0.02698(14) 0.6687(2) 0.07441(15) 0.0452(7) Uani 1 1 d .
H71A H 0.0707 0.6733 0.1057 0.068 Uiso 1 1 calc R
H71B H 0.0257 0.7037 0.0295 0.068 Uiso 1 1 calc R
H71C H 0.0171 0.6049 0.0620 0.068 Uiso 1 1 calc R
C6 C -0.42294(12) 0.81423(17) 0.34469(14) 0.0287(6) Uani 1 1 d .
N60 N -0.42459(11) 0.72466(15) 0.34776(13) 0.0365(5) Uani 1 1 d .
N40 N -0.49042(11) 0.94484(16) 0.38825(14) 0.0427(6) Uani 1 1 d .
C5 C -0.39621(12) 0.89389(18) 0.32477(15) 0.0335(6) Uani 1 1 d .
N50 N -0.35317(11) 0.93615(17) 0.29378(14) 0.0455(6) Uani 1 1 d .
C4 C -0.44794(12) 0.89691(17) 0.35985(14) 0.0317(6) Uani 1 1 d .
C42 C -0.53764(15) 0.8984(2) 0.42212(16) 0.0513(8) Uani 1 1 d .
H42A H -0.5687 0.8652 0.3847 0.077 Uiso 1 1 calc R
H42B H -0.5614 0.9428 0.4458 0.077 Uiso 1 1 calc R
H42C H -0.5148 0.8555 0.4588 0.077 Uiso 1 1 calc R
C62 C -0.47761(14) 0.67970(19) 0.37297(17) 0.0438(7) Uani 1 1 d .
H62A H -0.5025 0.7245 0.3949 0.066 Uiso 1 1 calc R
H62B H -0.4596 0.6338 0.4096 0.066 Uiso 1 1 calc R
H62C H -0.5066 0.6504 0.3315 0.066 Uiso 1 1 calc R
C61 C -0.37749(14) 0.6694(2) 0.32024(16) 0.0429(7) Uani 1 1 d .
H61A H -0.3969 0.6483 0.2708 0.064 Uiso 1 1 calc R
H61B H -0.3654 0.6169 0.3524 0.064 Uiso 1 1 calc R
H61C H -0.3383 0.7055 0.3189 0.064 Uiso 1 1 calc R
C52 C -0.31100(15) 0.8842(3) 0.25652(17) 0.0591(10) Uani 1 1 d .
H52A H -0.2884 0.8372 0.2894 0.089 Uiso 1 1 calc R
H52B H -0.2786 0.9247 0.2420 0.089 Uiso 1 1 calc R
H52C H -0.3374 0.8556 0.2129 0.089 Uiso 1 1 calc R
C51 C -0.35018(18) 1.0348(2) 0.2965(2) 0.0688(11) Uani 1 1 d .
H51A H -0.3905 1.0600 0.2669 0.103 Uiso 1 1 calc R
H51B H -0.3125 1.0558 0.2772 0.103 Uiso 1 1 calc R
H51C H -0.3456 1.0551 0.3473 0.103 Uiso 1 1 calc R
C41 C -0.4945(2) 1.0420(2) 0.37525(19) 0.0671(11) Uani 1 1 d .
H41A H -0.4508 1.0689 0.3896 0.101 Uiso 1 1 calc R
H41B H -0.5238 1.0692 0.4042 0.101 Uiso 1 1 calc R
H41C H -0.5118 1.0535 0.3232 0.101 Uiso 1 1 calc R
N30 N 0.25569(11) 0.76861(14) 0.47448(11) 0.0311(5) Uani 1 1 d .
N10 N 0.31980(10) 0.54468(14) 0.43565(11) 0.0319(5) Uani 1 1 d .
C2 C 0.22873(12) 0.60066(17) 0.50228(13) 0.0281(6) Uani 1 1 d .
C3 C 0.25521(12) 0.67885(17) 0.48026(12) 0.0270(6) Uani 1 1 d .
N20 N 0.18647(11) 0.55889(15) 0.53529(12) 0.0362(5) Uani 1 1 d .
C1 C 0.27922(12) 0.59521(17) 0.46505(13) 0.0271(6) Uani 1 1 d .
C32 C 0.21661(14) 0.82380(19) 0.51419(15) 0.0394(7) Uani 1 1 d .
H32A H 0.1743 0.7942 0.5129 0.059 Uiso 1 1 calc R
H32B H 0.2094 0.8838 0.4913 0.059 Uiso 1 1 calc R
H32C H 0.2398 0.8305 0.5651 0.059 Uiso 1 1 calc R
C31 C 0.30939(15) 0.8130(2) 0.44964(18) 0.0470(8) Uani 1 1 d .
H31A H 0.3457 0.8230 0.4914 0.070 Uiso 1 1 calc R
H31B H 0.2945 0.8715 0.4273 0.070 Uiso 1 1 calc R
H31C H 0.3243 0.7745 0.4135 0.070 Uiso 1 1 calc R
C12 C 0.37530(14) 0.5865(2) 0.41216(15) 0.0417(7) Uani 1 1 d .
H12A H 0.3606 0.6409 0.3833 0.063 Uiso 1 1 calc R
H12B H 0.3941 0.5433 0.3822 0.063 Uiso 1 1 calc R
H12C H 0.4086 0.6034 0.4552 0.063 Uiso 1 1 calc R
C22 C 0.14598(14) 0.6095(2) 0.57559(15) 0.0448(7) Uani 1 1 d .
H22A H 0.1653 0.6696 0.5880 0.067 Uiso 1 1 calc R
H22B H 0.1434 0.5768 0.6206 0.067 Uiso 1 1 calc R
H22C H 0.1019 0.6164 0.5454 0.067 Uiso 1 1 calc R
C21 C 0.17956(18) 0.4613(2) 0.53014(19) 0.0574(9) Uani 1 1 d .
H21A H 0.1823 0.4416 0.4807 0.086 Uiso 1 1 calc R
H21B H 0.1370 0.4436 0.5403 0.086 Uiso 1 1 calc R
H21C H 0.2147 0.4326 0.5659 0.086 Uiso 1 1 calc R
C11 C 0.32274(16) 0.44761(19) 0.45016(16) 0.0451(7) Uani 1 1 d .
H11A H 0.3407 0.4371 0.5022 0.068 Uiso 1 1 calc R
H11B H 0.3510 0.4185 0.4209 0.068 Uiso 1 1 calc R
H11C H 0.2786 0.4218 0.4371 0.068 Uiso 1 1 calc R
F63 F 0.14505(8) 0.72586(11) 0.23653(9) 0.0477(4) Uani 1 1 d .
F62 F 0.19665(9) 0.62277(13) 0.19096(9) 0.0569(5) Uani 1 1 d .
F61 F 0.23309(8) 0.66911(14) 0.30070(10) 0.0607(5) Uani 1 1 d .
C60 C 0.17965(13) 0.6501(2) 0.25250(15) 0.0363(6) Uani 1 1 d .

loop_
_atom_site_aniso_label
_atom_site_aniso_U_11
_atom_site_aniso_U_22
_atom_site_aniso_U_33
_atom_site_aniso_U_23
_atom_site_aniso_U_13
_atom_site_aniso_U_12
S1 0.0322(3) 0.0277(3) 0.0257(3) -0.0018(3) 0.0058(3) 0.0021(3)
S2 0.0293(3) 0.0213(3) 0.0322(3) -0.0033(3) 0.0039(3) 0.0004(3)
S3 0.0305(4) 0.0272(3) 0.0330(3) -0.0021(3) 0.0044(3) 0.0050(3)
S4 0.0285(3) 0.0242(3) 0.0293(3) -0.0025(3) 0.0055(3) -0.0010(3)
O22 0.0353(10) 0.0298(10) 0.0337(10) -0.0073(8) 0.0045(8) -0.0048(8)
F23 0.0643(12) 0.0358(10) 0.0642(11) 0.0137(9) 0.0274(9) 0.0017(8)
O12 0.0374(11) 0.0399(11) 0.0317(10) 0.0037(8) 0.0032(8) 0.0093(9)
C40 0.0432(17) 0.0418(18) 0.0415(16) 0.0003(14) 0.0125(14) -0.0083(14)
F13 0.0636(12) 0.0579(12) 0.0464(10) -0.0130(9) 0.0180(9) -0.0296(9)
O32 0.0451(12) 0.0448(12) 0.0423(11) 0.0052(10) -0.0018(9) 0.0155(10)
O11 0.0517(12) 0.0355(11) 0.0364(10) -0.0100(9) 0.0113(9) 0.0035(9)
O42 0.0370(11) 0.0342(11) 0.0507(12) -0.0039(9) 0.0055(9) 0.0103(9)
O41 0.0384(11) 0.0375(11) 0.0329(10) -0.0094(8) 0.0043(8) -0.0052(8)
F43 0.0721(13) 0.0497(12) 0.0732(13) 0.0273(10) 0.0127(11) -0.0074(10)
F22 0.0596(12) 0.0620(12) 0.0604(11) -0.0095(10) 0.0360(10) -0.0036(9)
O21 0.0410(11) 0.0301(11) 0.0534(12) -0.0052(9) 0.0025(9) 0.0121(8)
F12 0.0780(13) 0.0643(13) 0.0389(10) 0.0139(9) 0.0107(9) -0.0213(10)
F11 0.0468(11) 0.0897(15) 0.0768(13) -0.0041(12) 0.0327(10) -0.0043(11)
N4 0.0270(11) 0.0305(12) 0.0255(11) -0.0012(9) 0.0020(9) 0.0023(9)
N2 0.0291(12) 0.0286(12) 0.0269(11) -0.0026(9) -0.0009(9) 0.0019(9)
O31 0.0454(12) 0.0367(11) 0.0469(11) -0.0136(9) 0.0119(9) 0.0033(9)
F33 0.0462(10) 0.0473(11) 0.0682(12) -0.0217(9) 0.0171(9) -0.0137(8)
F21 0.0544(12) 0.0737(14) 0.0676(12) -0.0084(11) 0.0104(10) -0.0364(10)
F42 0.0612(12) 0.0671(13) 0.0649(12) -0.0021(10) 0.0066(10) -0.0373(10)
F32 0.0685(13) 0.0610(13) 0.0602(12) 0.0184(10) 0.0130(10) -0.0155(10)
F41 0.0714(14) 0.0879(16) 0.0630(12) -0.0061(11) 0.0430(11) -0.0187(11)
C20 0.0368(16) 0.0348(16) 0.0451(16) -0.0057(14) 0.0130(13) -0.0020(13)
F31 0.0383(10) 0.0663(13) 0.0981(15) -0.0183(11) 0.0320(10) -0.0035(9)
C10 0.0406(17) 0.0499(19) 0.0316(15) -0.0017(14) 0.0115(13) -0.0063(14)
C30 0.0312(15) 0.0391(17) 0.0477(17) -0.0060(14) 0.0109(13) -0.0001(13)
S5 0.0328(4) 0.0240(3) 0.0244(3) 0.0005(3) 0.0093(3) -0.0026(3)
S6 0.0317(4) 0.0260(3) 0.0354(4) -0.0041(3) 0.0075(3) 0.0025(3)
F53 0.0605(11) 0.0518(11) 0.0467(10) 0.0030(9) 0.0075(9) -0.0303(9)
O52 0.0360(10) 0.0286(10) 0.0303(9) 0.0056(8) 0.0079(8) 0.0028(8)
O61 0.0405(11) 0.0447(12) 0.0371(10) -0.0150(9) 0.0052(9) -0.0056(9)
O51 0.0578(13) 0.0339(11) 0.0288(10) -0.0069(8) 0.0125(9) -0.0020(9)
F52 0.0809(14) 0.0713(14) 0.0413(10) 0.0240(10) 0.0093(9) -0.0306(11)
O62 0.0507(13) 0.0324(11) 0.0680(14) 0.0002(10) 0.0130(11) 0.0160(9)
F51 0.0516(12) 0.0897(16) 0.0905(15) 0.0002(13) 0.0454(11) -0.0099(11)
N5 0.0291(12) 0.0319(12) 0.0246(10) 0.0036(9) 0.0013(9) 0.0006(9)
C50 0.0430(17) 0.0490(19) 0.0338(15) 0.0059(14) 0.0149(13) -0.0088(14)
C9 0.0262(13) 0.0258(14) 0.0201(11) 0.0007(10) 0.0062(10) 0.0002(10)
N90 0.0327(12) 0.0181(11) 0.0427(13) -0.0001(9) 0.0186(10) 0.0008(9)
C8 0.0296(13) 0.0230(13) 0.0217(12) 0.0002(10) 0.0049(11) 0.0013(10)
C7 0.0308(14) 0.0232(13) 0.0202(12) 0.0016(10) 0.0042(10) -0.0018(10)
N80 0.0392(13) 0.0265(12) 0.0348(12) -0.0045(10) 0.0162(10) 0.0029(10)
C92 0.0423(16) 0.0230(14) 0.0424(15) 0.0024(12) 0.0183(13) -0.0042(12)
C82 0.0431(17) 0.0471(18) 0.0365(15) -0.0057(13) 0.0213(13) 0.0007(14)
N70 0.0426(13) 0.0279(12) 0.0339(12) 0.0046(10) 0.0142(10) -0.0076(10)
C91 0.0401(16) 0.0323(16) 0.0498(17) -0.0102(13) 0.0194(14) 0.0004(12)
C81 0.0546(19) 0.0319(16) 0.0561(19) -0.0140(14) 0.0191(16) 0.0058(14)
C72 0.065(2) 0.0302(17) 0.062(2) 0.0068(15) 0.0185(17) -0.0136(15)
C71 0.0447(18) 0.056(2) 0.0392(16) 0.0063(15) 0.0200(14) -0.0102(15)
C6 0.0243(13) 0.0268(14) 0.0347(14) -0.0006(11) 0.0055(11) -0.0012(10)
N60 0.0362(13) 0.0234(12) 0.0535(15) -0.0031(11) 0.0179(11) -0.0004(10)
N40 0.0297(13) 0.0323(13) 0.0627(16) -0.0144(12) 0.0018(12) 0.0053(10)
C5 0.0245(14) 0.0318(15) 0.0403(15) 0.0083(12) -0.0020(12) -0.0036(11)
N50 0.0282(13) 0.0453(15) 0.0598(16) 0.0221(13) 0.0018(12) -0.0078(11)
C4 0.0234(13) 0.0266(14) 0.0410(15) -0.0044(12) -0.0026(12) -0.0032(11)
C42 0.0402(18) 0.073(2) 0.0425(17) -0.0083(16) 0.0120(14) 0.0148(16)
C62 0.0459(18) 0.0270(16) 0.0609(19) 0.0003(14) 0.0168(15) -0.0086(13)
C61 0.0432(17) 0.0335(16) 0.0532(18) -0.0021(14) 0.0128(14) 0.0103(13)
C52 0.0393(18) 0.095(3) 0.0451(18) 0.0155(19) 0.0123(15) -0.0133(18)
C51 0.071(2) 0.052(2) 0.077(2) 0.0245(19) 0.001(2) -0.0303(19)
C41 0.095(3) 0.0370(19) 0.063(2) -0.0130(17) 0.001(2) 0.0255(19)
N30 0.0414(13) 0.0206(12) 0.0333(12) -0.0011(9) 0.0121(10) -0.0033(9)
N10 0.0352(12) 0.0267(12) 0.0337(12) -0.0017(10) 0.0071(10) 0.0004(10)
C2 0.0302(14) 0.0288(14) 0.0243(12) 0.0030(11) 0.0030(11) -0.0005(11)
C3 0.0300(14) 0.0280(14) 0.0216(12) 0.0004(11) 0.0024(10) -0.0023(11)
N20 0.0426(14) 0.0304(13) 0.0396(13) 0.0097(10) 0.0180(11) -0.0012(10)
C1 0.0306(14) 0.0256(13) 0.0231(12) 0.0001(11) 0.0009(11) -0.0033(11)
C32 0.0464(17) 0.0303(15) 0.0414(16) -0.0003(13) 0.0090(13) 0.0077(13)
C31 0.0530(19) 0.0296(16) 0.063(2) -0.0029(14) 0.0227(16) -0.0117(14)
C12 0.0441(17) 0.0480(18) 0.0368(15) -0.0012(14) 0.0174(13) 0.0010(14)
C22 0.0452(18) 0.054(2) 0.0387(16) 0.0118(15) 0.0167(14) 0.0060(15)
C21 0.069(2) 0.0366(18) 0.075(2) 0.0126(17) 0.0349(19) -0.0090(16)
C11 0.057(2) 0.0312(16) 0.0484(17) -0.0069(14) 0.0129(15) 0.0043(14)
F63 0.0530(11) 0.0363(10) 0.0616(11) 0.0089(8) 0.0303(9) 0.0014(8)
F62 0.0588(12) 0.0721(13) 0.0494(10) -0.0030(9) 0.0334(9) 0.0069(10)
F61 0.0406(10) 0.0838(14) 0.0554(11) 0.0048(10) 0.0045(9) -0.0237(10)
C60 0.0322(15) 0.0434(17) 0.0354(15) -0.0039(13) 0.0118(12) 0.0014(13)

loop_
_atom_type_symbol
_atom_type_description
_atom_type_scat_dispersion_real
_atom_type_scat_dispersion_imag
_atom_type_scat_source
C C 0.0033 0.0016 'International Tables Vol C Tables 4.2.6.8 and 6.1.1.4'
H H 0.0000 0.0000 'International Tables Vol C Tables 4.2.6.8 and 6.1.1.4'
N N 0.0061 0.0033 'International Tables Vol C Tables 4.2.6.8 and 6.1.1.4'
O O 0.0106 0.0060 'International Tables Vol C Tables 4.2.6.8 and 6.1.1.4'
F F 0.0171 0.0103 'International Tables Vol C Tables 4.2.6.8 and 6.1.1.4'
S S 0.1246 0.1234 'International Tables Vol C Tables 4.2.6.8 and 6.1.1.4'

loop_
_geom_angle_atom_site_label_1
_geom_angle_atom_site_label_2
_geom_angle_atom_site_label_3
_geom_angle
O12 S1 O11 118.87(12)
O12 S1 N2 116.51(11)
O12 S1 C10 105.10(12)
O11 S1 N2 107.45(11)
O11 S1 C10 102.92(12)
N2 S1 C10 104.00(13)
O22 S2 N2 116.35(11)
O22 S2 C20 104.69(12)
O21 S2 O22 118.83(11)
O21 S2 N2 108.16(11)
O21 S2 C20 103.01(13)
N2 S2 C20 103.69(12)
O32 S3 N4 116.69(12)
O32 S3 O31 119.09(12)
O32 S3 C30 104.68(13)
N4 S3 C30 103.18(12)
O31 S3 N4 107.61(11)
O31 S3 C30 103.42(13)
O42 S4 C40 102.67(13)
O42 S4 N4 108.20(11)
O41 S4 C40 104.49(12)
O41 S4 O42 118.62(12)
O41 S4 N4 116.86(11)
N4 S4 C40 103.80(13)
F43 C40 S4 112.1(2)
F43 C40 F42 107.7(3)
F43 C40 F41 107.3(2)
F42 C40 S4 112.1(2)
F41 C40 S4 109.7(2)
F41 C40 F42 107.8(2)
S4 N4 S3 124.93(13)
S1 N2 S2 125.02(13)
F23 C20 S2 112.01(19)
F23 C20 F22 107.2(2)
F22 C20 S2 109.43(19)
F21 C20 S2 111.6(2)
F21 C20 F23 108.5(2)
F21 C20 F22 108.0(2)
F13 C10 S1 112.26(19)
F13 C10 F11 107.9(2)
F12 C10 S1 111.6(2)
F12 C10 F13 108.7(3)
F12 C10 F11 107.7(2)
F11 C10 S1 108.6(2)
F33 C30 S3 112.1(2)
F33 C30 F31 107.3(2)
F32 C30 S3 112.09(19)
F32 C30 F33 108.1(2)
F32 C30 F31 107.3(2)
F31 C30 S3 109.6(2)
O52 S5 O51 118.75(11)
O52 S5 N5 117.31(11)
O52 S5 C50 104.50(12)
O51 S5 N5 107.69(11)
O51 S5 C50 102.98(12)
N5 S5 C50 103.33(13)
O61 S6 N5 116.20(11)
O61 S6 C60 104.71(12)
O62 S6 O61 119.12(12)
O62 S6 N5 108.35(12)
O62 S6 C60 103.40(13)
N5 S6 C60 102.81(12)
S5 N5 S6 124.66(13)
F53 C50 S5 112.51(19)
F53 C50 F52 107.6(2)
F53 C50 F51 107.8(2)
F52 C50 S5 111.5(2)
F52 C50 F51 108.2(2)
F51 C50 S5 109.1(2)
N90 C9 C8 149.7(2)
N90 C9 C7 150.6(2)
C7 C9 C8 59.70(17)
C9 N90 C92 120.6(2)
C9 N90 C91 121.1(2)
C92 N90 C91 117.8(2)
C7 C8 C9 60.12(17)
N80 C8 C9 150.2(2)
N80 C8 C7 149.6(2)
C8 C7 C9 60.18(17)
N70 C7 C9 150.4(2)
N70 C7 C8 149.4(2)
C8 N80 C82 120.9(2)
C8 N80 C81 119.8(2)
C82 N80 C81 119.1(2)
C7 N70 C72 120.4(2)
C7 N70 C71 121.7(2)
C72 N70 C71 117.7(2)
N60 C6 C5 151.0(3)
N60 C6 C4 149.3(3)
C4 C6 C5 59.68(19)
C6 N60 C62 119.9(2)
C6 N60 C61 121.4(2)
C62 N60 C61 118.5(2)
C4 N40 C42 119.6(2)
C4 N40 C41 118.7(3)
C42 N40 C41 121.2(3)
N50 C5 C6 150.1(3)
N50 C5 C4 150.0(3)
C4 C5 C6 59.96(18)
C5 N50 C52 119.8(3)
C5 N50 C51 118.9(3)
C52 N50 C51 121.3(3)
N40 C4 C6 150.0(3)
N40 C4 C5 149.7(3)
C5 C4 C6 60.36(19)
C3 N30 C32 120.0(2)
C3 N30 C31 119.6(2)
C31 N30 C32 117.4(2)
C1 N10 C12 120.1(2)
C1 N10 C11 118.7(2)
C11 N10 C12 117.8(2)
C3 C2 C1 60.21(18)
N20 C2 C3 150.8(3)
N20 C2 C1 149.0(3)
N30 C3 C2 150.3(3)
N30 C3 C1 149.7(3)
C2 C3 C1 59.96(18)
C2 N20 C22 121.1(2)
C2 N20 C21 119.8(2)
C21 N20 C22 119.1(2)
N10 C1 C2 149.2(2)
N10 C1 C3 150.9(2)
C2 C1 C3 59.83(18)
F63 C60 S6 111.63(18)
F63 C60 F62 106.8(2)
F62 C60 S6 109.4(2)
F61 C60 S6 111.62(19)
F61 C60 F63 108.7(2)
F61 C60 F62 108.5(2)

loop_
_geom_bond_atom_site_label_1
_geom_bond_atom_site_label_2
_geom_bond_distance
S1 O12 1.4257(18)
S1 O11 1.4316(18)
S1 N2 1.575(2)
S1 C10 1.833(3)
S2 O22 1.4305(17)
S2 O21 1.4261(19)
S2 N2 1.578(2)
S2 C20 1.833(3)
S3 O32 1.4215(19)
S3 N4 1.579(2)
S3 O31 1.4281(19)
S3 C30 1.832(3)
S4 C40 1.823(3)
S4 O42 1.4276(19)
S4 O41 1.4232(18)
S4 N4 1.571(2)
F23 C20 1.324(3)
C40 F43 1.318(3)
C40 F42 1.326(3)
C40 F41 1.326(3)
F13 C10 1.320(3)
F22 C20 1.332(3)
F12 C10 1.315(3)
F11 C10 1.331(3)
F33 C30 1.326(3)
F21 C20 1.321(3)
F32 C30 1.318(3)
F31 C30 1.333(3)
S5 O52 1.4246(17)
S5 O51 1.4271(18)
S5 N5 1.572(2)
S5 C50 1.830(3)
S6 O61 1.4303(19)
S6 O62 1.422(2)
S6 N5 1.577(2)
S6 C60 1.833(3)
F53 C50 1.319(3)
F52 C50 1.322(3)
F51 C50 1.332(4)
C9 N90 1.322(3)
C9 C8 1.377(3)
C9 C7 1.377(3)
N90 C92 1.453(3)
N90 C91 1.454(3)
C8 C7 1.371(3)
C8 N80 1.325(3)
C7 N70 1.326(3)
N80 C82 1.455(3)
N80 C81 1.458(3)
N70 C72 1.449(4)
N70 C71 1.453(4)
C6 N60 1.321(3)
C6 C5 1.382(4)
C6 C4 1.377(4)
N60 C62 1.448(3)
N60 C61 1.449(3)
N40 C4 1.326(3)
N40 C42 1.447(4)
N40 C41 1.451(4)
C5 N50 1.320(3)
C5 C4 1.373(4)
N50 C52 1.447(4)
N50 C51 1.455(4)
N30 C3 1.327(3)
N30 C32 1.457(3)
N30 C31 1.453(3)
N10 C1 1.328(3)
N10 C12 1.456(3)
N10 C11 1.454(3)
C2 C3 1.376(3)
C2 N20 1.326(3)
C2 C1 1.378(4)
C3 C1 1.381(4)
N20 C22 1.448(4)
N20 C21 1.446(4)
F63 C60 1.329(3)
F62 C60 1.333(3)
F61 C60 1.311(3)
